data_2234567
loop_
_publ_author_name
'Zhou, Qinqin'
'Zhu, Bo-Han'

_publ_section_title
;
 (4-Aza-1-azoniabicyclo[2.2.2]octane-\k<i>N</i>^4^)trichloridocobalt(II)
;
_journal_coeditor_code CV5276
_journal_issue 5
_journal_name_full 'Acta Crystallographica Section E'
_journal_page_first m675
_journal_paper_doi 10.1107/S1600536812017199
_journal_volume 68
_journal_year 2012
_chemical_formula_iupac '[Co Cl3 (C6 H13 N2)]'
_chemical_formula_moiety 'C6 H13 Cl3 Co N2'
_chemical_formula_sum 'C6 H13 Cl3 Co N2'
_chemical_formula_weight 278.46
_chemical_name_systematic
;
(4-Aza-1-azoniabicyclo[2.2.2]octane-\k<i>N</i>^4^)trichloridocobalt(II)
;
_space_group_IT_number 4
_symmetry_cell_setting monoclinic
_symmetry_space_group_name_Hall 'P 2yb'
_symmetry_space_group_name_H-M 'P 1 21 1'
_atom_sites_solution_hydrogens geom
_atom_sites_solution_primary direct
_atom_sites_solution_secondary difmap
_audit_creation_method SHELXL-97
_cell_angle_alpha 90.00
_cell_angle_beta 116.96(3)
_cell_angle_gamma 90.00
_cell_formula_units_Z 2
_cell_length_a 6.6873(13)
_cell_length_b 12.433(3)
_cell_length_c 6.9298(14)
_cell_measurement_reflns_used 1860
_cell_measurement_temperature 293(2)
_cell_measurement_theta_max 27.48
_cell_measurement_theta_min 3.28
_cell_volume 513.5(2)
_computing_cell_refinement 'CrystalClear (Rigaku, 2005)'
_computing_data_collection 'CrystalClear (Rigaku, 2005)'
_computing_data_reduction 'CrystalClear (Rigaku, 2005)'
_computing_molecular_graphics 'SHELXTL (Sheldrick, 2008)'
_computing_publication_material 'SHELXL97 (Sheldrick, 2008)'
_computing_structure_refinement 'SHELXL97 (Sheldrick, 2008)'
_computing_structure_solution 'SHELXS97 (Sheldrick, 2008)'
_diffrn_ambient_temperature 293(2)
_diffrn_detector_area_resol_mean 13.6612
_diffrn_measured_fraction_theta_full 1.000
_diffrn_measured_fraction_theta_max 1.000
_diffrn_measurement_device_type 'Rigaku SCXmini'
_diffrn_measurement_method \w
_diffrn_radiation_monochromator graphite
_diffrn_radiation_source 'fine-focus sealed tube'
_diffrn_radiation_type MoK\a
_diffrn_radiation_wavelength 0.71073
_diffrn_reflns_av_R_equivalents 0.0289
_diffrn_reflns_av_sigmaI/netI 0.0415
_diffrn_reflns_limit_h_max 8
_diffrn_reflns_limit_h_min -8
_diffrn_reflns_limit_k_max 16
_diffrn_reflns_limit_k_min -16
_diffrn_reflns_limit_l_max 8
_diffrn_reflns_limit_l_min -8
_diffrn_reflns_number 5285
_diffrn_reflns_theta_full 27.48
_diffrn_reflns_theta_max 27.48
_diffrn_reflns_theta_min 3.28
_exptl_absorpt_coefficient_mu 2.399
_exptl_absorpt_correction_T_max 0.511
_exptl_absorpt_correction_T_min 0.438
_exptl_absorpt_correction_type multi-scan
_exptl_absorpt_process_details '(CrystalClear; Rigaku, 2005)'
_exptl_crystal_colour black
_exptl_crystal_density_diffrn 1.801
_exptl_crystal_density_method 'not measured'
_exptl_crystal_description block
_exptl_crystal_F_000 282
_exptl_crystal_size_max 0.36
_exptl_crystal_size_mid 0.32
_exptl_crystal_size_min 0.28
_refine_diff_density_max 0.289
_refine_diff_density_min -0.329
_refine_ls_abs_structure_details 'Flack (1983), 1103 Friedel pairs'
_refine_ls_abs_structure_Flack 0.032(13)
_refine_ls_extinction_method none
_refine_ls_goodness_of_fit_ref 1.055
_refine_ls_hydrogen_treatment mixed
_refine_ls_matrix_type full
_refine_ls_number_parameters 113
_refine_ls_number_reflns 2343
_refine_ls_number_restraints 1
_refine_ls_restrained_S_all 1.054
_refine_ls_R_factor_all 0.0250
_refine_ls_R_factor_gt 0.0238
_refine_ls_shift/su_max 0.015
_refine_ls_shift/su_mean 0.002
_refine_ls_structure_factor_coef Fsqd
_refine_ls_weighting_details 'calc w=1/[\s^2^(Fo^2^)+(0.0178P)^2^] where P=(Fo^2^+2Fc^2^)/3'
_refine_ls_weighting_scheme calc
_refine_ls_wR_factor_gt 0.0531
_refine_ls_wR_factor_ref 0.0537
_reflns_number_gt 2263
_reflns_number_total 2343
_reflns_threshold_expression I>2sigma(I)
_cod_data_source_file cv5276.cif
_cod_data_source_block I
_cod_original_cell_volume 513.6(2)
_cod_original_sg_symbol_H-M 'P 21'
_cod_database_code 2234567
_cod_database_fobs_code 2234567

loop_
_symmetry_equiv_pos_as_xyz
'x, y, z'
'-x, y+1/2, -z'

loop_
_atom_site_type_symbol
_atom_site_label
_atom_site_fract_x
_atom_site_fract_y
_atom_site_fract_z
_atom_site_U_iso_or_equiv
_atom_site_adp_type
_atom_site_calc_flag
_atom_site_refinement_flags
_atom_site_occupancy
_atom_site_symmetry_multiplicity
Co Co1 0.56604(4) -0.11682(3) 0.70822(5) 0.02232(9) Uani d . 1 1
Cl Cl2 0.22414(9) -0.06559(5) 0.46983(10) 0.03324(15) Uani d . 1 1
Cl Cl3 0.71041(10) -0.24845(5) 0.59195(11) 0.03334(15) Uani d . 1 1
Cl Cl1 0.58299(12) -0.15466(6) 1.03206(12) 0.04149(18) Uani d . 1 1
C C3 0.8485(4) 0.2022(2) 0.8668(4) 0.0297(6) Uani d . 1 1
H H3A 0.7499 0.2592 0.7795 0.036 Uiso calc R 1 1
H H3B 0.9268 0.2270 1.0155 0.036 Uiso calc R 1 1
C C6 0.8946(5) 0.1423(2) 0.5520(5) 0.0376(7) Uani d . 1 1
H H6A 1.0015 0.1210 0.5004 0.045 Uiso calc R 1 1
H H6B 0.8083 0.2026 0.4658 0.045 Uiso calc R 1 1
N N2 0.7709(3) 0.01327(16) 0.7478(3) 0.0192(4) Uani d . 1 1
C C1 0.7407(4) 0.0495(2) 0.5324(4) 0.0263(5) Uani d . 1 1
H H1A 0.5861 0.0715 0.4455 0.032 Uiso calc R 1 1
H H1B 0.7714 -0.0100 0.4591 0.032 Uiso calc R 1 1
C C5 1.0080(4) -0.0144(2) 0.8778(5) 0.0315(6) Uani d . 1 1
H H5A 1.0497 -0.0698 0.8043 0.038 Uiso calc R 1 1
H H5B 1.0302 -0.0429 1.0164 0.038 Uiso calc R 1 1
C C2 0.7144(4) 0.1024(2) 0.8533(4) 0.0292(6) Uani d . 1 1
H H2A 0.7435 0.0807 0.9982 0.035 Uiso calc R 1 1
H H2B 0.5557 0.1185 0.7726 0.035 Uiso calc R 1 1
N N1 1.0141(4) 0.17317(18) 0.7836(4) 0.0359(6) Uani d . 1 1
C C4 1.1569(4) 0.0829(2) 0.9146(5) 0.0417(8) Uani d . 1 1
H H4A 1.2289 0.1021 1.0669 0.050 Uiso calc R 1 1
H H4B 1.2726 0.0672 0.8709 0.050 Uiso calc R 1 1
H H1 1.107(5) 0.227(3) 0.801(5) 0.054(9) Uiso d . 1 1

loop_
_atom_site_aniso_label
_atom_site_aniso_U_11
_atom_site_aniso_U_22
_atom_site_aniso_U_33
_atom_site_aniso_U_12
_atom_site_aniso_U_13
_atom_site_aniso_U_23
Co1 0.02136(15) 0.01775(14) 0.02842(17) -0.00118(13) 0.01178(13) 0.00032(14)
Cl2 0.0236(3) 0.0317(3) 0.0374(4) 0.0042(3) 0.0077(3) -0.0033(3)
Cl3 0.0330(3) 0.0271(3) 0.0387(4) 0.0038(3) 0.0151(3) -0.0067(3)
Cl1 0.0459(4) 0.0486(4) 0.0399(4) 0.0150(3) 0.0282(3) 0.0172(3)
C3 0.0292(13) 0.0218(12) 0.0389(16) -0.0013(10) 0.0162(12) -0.0093(11)
C6 0.0531(18) 0.0252(13) 0.0506(19) -0.0018(12) 0.0375(16) 0.0032(13)
N2 0.0179(9) 0.0177(9) 0.0221(11) -0.0009(7) 0.0092(9) 0.0003(8)
C1 0.0314(13) 0.0262(13) 0.0213(13) -0.0019(11) 0.0119(11) 0.0034(11)
C5 0.0211(12) 0.0267(14) 0.0396(16) 0.0022(10) 0.0075(12) 0.0023(12)
C2 0.0350(13) 0.0240(13) 0.0374(15) -0.0030(10) 0.0240(13) -0.0069(11)
N1 0.0307(12) 0.0215(11) 0.0629(17) -0.0090(9) 0.0278(12) -0.0081(11)
C4 0.0169(12) 0.0366(16) 0.061(2) -0.0037(11) 0.0088(13) -0.0122(15)

loop_
_atom_type_symbol
_atom_type_description
_atom_type_scat_dispersion_real
_atom_type_scat_dispersion_imag
_atom_type_scat_source
C C 0.0033 0.0016 'International Tables Vol C Tables 4.2.6.8 and 6.1.1.4'
H H 0.0000 0.0000 'International Tables Vol C Tables 4.2.6.8 and 6.1.1.4'
N N 0.0061 0.0033 'International Tables Vol C Tables 4.2.6.8 and 6.1.1.4'
Cl Cl 0.1484 0.1585 'International Tables Vol C Tables 4.2.6.8 and 6.1.1.4'
Co Co 0.3494 0.9721 'International Tables Vol C Tables 4.2.6.8 and 6.1.1.4'

loop_
_geom_angle_atom_site_label_1
_geom_angle_atom_site_label_2
_geom_angle_atom_site_label_3
_geom_angle
N2 Co1 Cl2 105.80(6)
N2 Co1 Cl3 104.73(6)
Cl2 Co1 Cl3 114.22(3)
N2 Co1 Cl1 107.64(6)
Cl2 Co1 Cl1 111.83(4)
Cl3 Co1 Cl1 111.95(3)
N1 C3 C2 107.37(19)
N1 C3 H3A 110.2
C2 C3 H3A 110.2
N1 C3 H3B 110.2
C2 C3 H3B 110.2
H3A C3 H3B 108.5
N1 C6 C1 107.8(2)
N1 C6 H6A 110.1
C1 C6 H6A 110.1
N1 C6 H6B 110.1
C1 C6 H6B 110.1
H6A C6 H6B 108.5
C5 N2 C2 108.7(2)
C5 N2 C1 107.81(17)
C2 N2 C1 108.89(19)
C5 N2 Co1 111.54(15)
C2 N2 Co1 110.73(14)
C1 N2 Co1 109.05(14)
N2 C1 C6 111.4(2)
N2 C1 H1A 109.3
C6 C1 H1A 109.3
N2 C1 H1B 109.3
C6 C1 H1B 109.3
H1A C1 H1B 108.0
N2 C5 C4 111.2(2)
N2 C5 H5A 109.4
C4 C5 H5A 109.4
N2 C5 H5B 109.4
C4 C5 H5B 109.4
H5A C5 H5B 108.0
N2 C2 C3 111.83(19)
N2 C2 H2A 109.2
C3 C2 H2A 109.2
N2 C2 H2B 109.2
C3 C2 H2B 109.2
H2A C2 H2B 107.9
C6 N1 C4 110.3(2)
C6 N1 C3 110.3(2)
C4 N1 C3 109.1(2)
C6 N1 H1 110(2)
C4 N1 H1 106(2)
C3 N1 H1 111(2)
N1 C4 C5 108.0(2)
N1 C4 H4A 110.1
C5 C4 H4A 110.1
N1 C4 H4B 110.1
C5 C4 H4B 110.1
H4A C4 H4B 108.4

loop_
_geom_bond_atom_site_label_1
_geom_bond_atom_site_label_2
_geom_bond_distance
Co1 N2 2.0559(19)
Co1 Cl2 2.2220(11)
Co1 Cl3 2.2281(7)
Co1 Cl1 2.2449(9)
C3 N1 1.506(3)
C3 C2 1.509(3)
C3 H3A 0.9700
C3 H3B 0.9700
C6 N1 1.483(4)
C6 C1 1.511(3)
C6 H6A 0.9700
C6 H6B 0.9700
N2 C5 1.466(3)
N2 C2 1.468(3)
N2 C1 1.483(3)
C1 H1A 0.9700
C1 H1B 0.9700
C5 C4 1.513(3)
C5 H5A 0.9700
C5 H5B 0.9700
C2 H2A 0.9700
C2 H2B 0.9700
N1 C4 1.486(4)
N1 H1 0.89(3)
C4 H4A 0.9700
C4 H4B 0.9700

loop_
_geom_hbond_atom_site_label_D
_geom_hbond_atom_site_label_H
_geom_hbond_atom_site_label_A
_geom_hbond_site_symmetry_A
_geom_hbond_distance_DH
_geom_hbond_distance_HA
_geom_hbond_distance_DA
_geom_hbond_angle_DHA
N1 H1 Cl1 2_757 0.89(3) 2.37(3) 3.217(2) 160(3)
C3 H3A Cl2 2_656 0.97 2.83 3.603(3) 136.9
C3 H3B Cl3 2_757 0.97 2.72 3.621(3) 154.8
C6 H6A Cl3 2_756 0.97 2.81 3.494(3) 128.5
C6 H6A Cl2 1_655 0.97 2.82 3.605(3) 139.1
C5 H5B Cl2 1_656 0.97 2.82 3.735(3) 158.0
